data_7125588
loop_
_publ_author_name
'Zurawski, Alexander'
'Mai, Marit'
'Baumann, Dominik'
'Feldmann, Claus'
'M\"uller-Buschbaum, Klaus'

_publ_section_title
;
 Homoleptic imidazolate frameworks [Sr(1-x)Eu(x)(Im)2]--hybrid materials
 with efficient and tuneable luminescence.
;
_journal_issue 1
_journal_name_full 'Chemical communications (Cambridge, England)'
_journal_page_first 496
_journal_page_last 498
_journal_paper_doi 10.1039/c0cc02093a
_journal_volume 47
_journal_year 2011
_chemical_formula_moiety 'Sr (C3N2H3)2'
_chemical_formula_sum 'C6 H6 N4 Sr'
_chemical_formula_weight 221.760
_chemical_name_common Strontium-di-imidazolate
_chemical_name_systematic
;
Strontium-di-imidazolate
;
_space_group_IT_number 15
_space_group_name_Hall '-C 2yc'
_space_group_name_H-M_alt 'C 1 2/c 1'
_symmetry_cell_setting monoclinic
_symmetry_Int_Tables_number 15
_symmetry_space_group_name_Hall '-C 2yc'
_symmetry_space_group_name_H-M 'C 1 2/c 1'
_audit_creation_method 'TOPAS ACADEMIC 4.1 + PLATON'
_cell_angle_alpha 90
_cell_angle_beta 89.96(1)
_cell_angle_gamma 90
_cell_formula_units_Z 4
_cell_length_a 9.4371(8)
_cell_length_b 10.4565(9)
_cell_length_c 7.2353(6)
_cell_measurement_temperature 297(2)
_cell_volume 713.97(10)
_computing_publication_material 'TOPAS ACADEMIC 4.1'
_computing_structure_refinement 'TOPAS ACADEMIC 4.1'
_computing_structure_solution none
_diffrn_ambient_temperature 297
_diffrn_measurement_device_type 'STOE STADI P'
_diffrn_radiation_monochromator Ge-111
_diffrn_radiation_probe x-ray
_diffrn_radiation_type 'Mo K\a~1~'
_diffrn_radiation_wavelength 0.70930
_exptl_absorpt_coefficient_mu 7.7733
_exptl_absorpt_correction_type cylinder
_exptl_absorpt_process_details
;
TOPAS:
capillary_diameter_mm 0.18
capillary_u_cm_inv !absc 51 '(in 1_on_cm)
capillary_parallel_beam
;
_exptl_crystal_density_diffrn 2.0630
_pd_calc_method 'Rietveld Refinement'
_pd_char_colour yellow
_pd_char_particle_morphology platelet
_pd_meas_number_of_points 4199
_pd_proc_info_excluded_regions
;
?
;
_pd_proc_ls_prof_R_factor 0.01935
_pd_proc_ls_prof_wR_factor 0.02449
_pd_proc_number_of_points 4199
_refine_ls_goodness_of_fit_all 1.190
_refine_ls_hydrogen_treatment noref
_refine_ls_matrix_type full
_refine_ls_number_constraints 4
_refine_ls_number_parameters 76
_refine_ls_number_restraints 6
_refine_ls_R_Fsqd_factor 0.01040
_refine_ls_shift/su_max 0.00
_refine_ls_shift/su_mean 0.00
_reflns_d_resolution_high 7.0058
_reflns_d_resolution_low 0.9211
_reflns_limit_h_max 10
_reflns_limit_h_min 0
_reflns_limit_k_max 11
_reflns_limit_k_min 0
_reflns_limit_l_max 7
_reflns_limit_l_min 0
_reflns_number_total 482
_cod_data_source_file c0cc02093a.txt
_cod_data_source_block Template_SrIm_2.cif
_cod_original_sg_symbol_H-M 'C 2/c'
_cod_original_formula_sum 'C6 H6 N4 Sr '
_cod_database_code 7125588
_pd_proc_ls_prof_r_expected 0.02059

loop_
_symmetry_equiv_pos_site_id
_symmetry_equiv_pos_as_xyz
1 x,y,z
2 -x,y,1/2-z
3 -x,-y,-z
4 x,-y,1/2+z
5 1/2+x,1/2+y,z
6 1/2-x,1/2+y,1/2-z
7 1/2-x,1/2-y,-z
8 1/2+x,1/2-y,1/2+z

loop_
_atom_site_label
_atom_site_type_symbol
_atom_site_thermal_displace_type
_atom_site_fract_x
_atom_site_fract_y
_atom_site_fract_z
_atom_site_occupancy
_atom_site_U_iso_or_equiv
Sr Sr Uiso 0.50000 0.0945(5) 0.25000 1.000 0.0148(22)
N1 N Uiso 0.36422 0.08277 -0.08266 1.000 0.028(6)
N2 N Uiso 0.18780 0.22560 -0.14762 1.000 0.028(6)
C1 C Uiso 0.32652 0.19741 -0.15708 1.000 0.028(6)
C2 C Uiso 0.13068 0.12029 -0.05936 1.000 0.028(6)
C3 C Uiso 0.23587 0.03351 -0.01923 1.000 0.028(6)
H1 H Uiso 0.39357 0.25396 -0.21206 1.000 0.0127
H2 H Uiso 0.03326 0.10935 -0.03049 1.000 0.0127
H3 H Uiso 0.22321 -0.04676 0.04163 1.000 0.0127

loop_
_atom_type_symbol
_atom_type_description
_atom_type_scat_dispersion_real
_atom_type_scat_dispersion_imag
_atom_type_scat_source
Sr Sr -1.5307 3.2498 'International Tables Vol C Tables 4.2.6.8 and 6.1.1.4'
N N 0.0061 0.0033 'International Tables Vol C Tables 4.2.6.8 and 6.1.1.4'
H H 0.0000 0.0000 'International Tables Vol C Tables 4.2.6.8 and 6.1.1.4'
C C 0.0033 0.0016 'International Tables Vol C Tables 4.2.6.8 and 6.1.1.4'

loop_
_geom_angle_atom_site_label_1
_geom_angle_atom_site_label_2
_geom_angle_atom_site_label_3
_geom_angle
_geom_angle_site_symmetry_1
_geom_angle_site_symmetry_3
_geom_angle_publ_flag
N1 Sr N1 174.85 . 2_655 yes
N1 Sr N1 77.61 . 3_655 yes
N1 Sr N1 98.60 . 4_555 yes
N1 Sr N2 58.58 . 7_555 yes
N1 Sr N2 125.74 . 8_555 yes
N1 Sr N1 98.60 2_655 3_655 yes
N1 Sr N1 77.61 2_655 4_555 yes
N1 Sr N2 125.74 2_655 7_555 yes
N1 Sr N2 58.58 2_655 8_555 yes
N1 Sr N1 87.11 3_655 4_555 yes
N1 Sr N2 134.97 3_655 7_555 yes
N1 Sr N2 107.90 3_655 8_555 yes
N1 Sr N2 107.90 4_555 7_555 yes
N1 Sr N2 134.97 4_555 8_555 yes
N2 Sr N2 91.21 7_555 8_555 yes
Sr N1 C1 115.60 . . yes
Sr N1 C3 97.73 . . yes
Sr N1 Sr 102.39 . 3_655 yes
C1 N1 C3 103.21 . . yes
Sr N1 C1 125.58 3_655 . yes
Sr N1 C3 108.84 3_655 . yes
C1 N2 C2 103.20 . . yes
Sr N2 C1 141.43 7_555 . yes
Sr N2 C2 115.32 7_555 . yes
N1 C1 N2 115.33 . . yes
N2 C2 C3 109.98 . . yes
N1 C3 C2 108.28 . . yes
N1 C1 H1 123.00 . . no
N2 C1 H1 122.00 . . no
N2 C2 H2 125.00 . . no
C3 C2 H2 125.00 . . no
N1 C3 H3 126.00 . . no
C2 C3 H3 126.00 . . no

loop_
_geom_bond_atom_site_label_1
_geom_bond_atom_site_label_2
_geom_bond_distance
_geom_bond_site_symmetry_2
_geom_bond_publ_flag
Sr N1 2.7303 . yes
Sr N1 2.7303 2_655 yes
Sr N1 2.5577 3_655 yes
Sr N1 2.5577 4_555 yes
Sr N2 2.6889 7_555 yes
Sr N2 2.6889 8_555 yes
N1 C1 1.3615 . yes
N1 C3 1.3936 . yes
N2 C1 1.3436 . yes
N2 C2 1.3822 . yes
C2 C3 1.3761 . no
C1 H1 0.9500 . no
C2 H2 0.9500 . no
C3 H3 0.9600 . no
